data_1520867
loop_
_publ_author_name
'Borzone, G.'
'Parodi, N.'
'Fornasini, M.L.'
'Ferro, R.'

_publ_section_title
;
 Gd-Sb system: standard enthalpies of formation of solid alloys and
 crystal structure of Gd16 Sb39
;
_journal_name_full Intermetallics
_journal_page_first 189
_journal_page_last 194
_journal_volume 8
_journal_year 2000
_chemical_formula_sum 'Gd16 Sb39'
_space_group_IT_number 12
_symmetry_space_group_name_Hall '-C 2y'
_symmetry_space_group_name_H-M 'C 1 2/m 1'
_cell_angle_alpha 90
_cell_angle_beta 99.21
_cell_angle_gamma 90
_cell_formula_units_Z 2
_cell_length_a 57.395
_cell_length_b 4.151
_cell_length_c 13.209
_cell_volume 3106.430
_citation_journal_id_ASTM IERME5
_cod_data_source_file Borzone_IERME5_2000_1110.cif
_cod_data_source_block Gd16Sb39
_cod_original_cell_volume 3106.43
_cod_database_code 1520867

loop_
_symmetry_equiv_pos_as_xyz
x,y,z
-x,y,-z
-x,-y,-z
x,-y,z
x+1/2,y+1/2,z
-x+1/2,y+1/2,-z
-x+1/2,-y+1/2,-z
x+1/2,-y+1/2,z

loop_
_atom_site_label
_atom_site_type_symbol
_atom_site_fract_x
_atom_site_fract_y
_atom_site_fract_z
_atom_site_occupancy
_atom_site_U_iso_or_equiv
Gd8 Gd 0.552 0 0.4352 1 0.0
Sb22 Sb 0 0.5 0.5 1 0.0
Sb16 Sb 0.42031 0 0.1027 1 0.0
Sb14 Sb 0.33886 0 0.2661 1 0.0
Gd5 Gd 0.34118 0 0.0261 1 0.0
Gd7 Gd 0.46671 0 0.2792 1 0.0
Sb1 Sb 0.0067 0.288 0.1285 0.222 0.0
Sb4 Sb 0.04298 0 0.9169 1 0.0
Sb11 Sb 0.26548 0 0.2751 1 0.0
Sb3 Sb 0.013 0 0.102 0.236 0.0
Gd2 Gd 0.14227 0 0.3565 1 0.0
Sb7 Sb 0.11904 0 0.8786 1 0.0
Sb21 Sb 0.80595 0 0.1286 1 0.0
Sb5 Sb 0.06273 0 0.616 1 0.0
Sb9 Sb 0.16908 0 0.1589 1 0.0
Gd3 Gd 0.1915 0 0.6216 1 0.0
Sb12 Sb 0.27452 0 0.024 1 0.0
Sb18 Sb 0.55662 0 0.1763 1 0.0
Gd4 Gd 0.21329 0 0.3473 1 0.0
Sb23 Sb 0 0 0 0.124 0.0
Sb2 Sb 0.01055 0 0.3404 1 0.0
Sb8 Sb 0.13563 0 0.5962 1 0.0
Sb17 Sb 0.5046 0 0.115 0.26 0.0
Gd6 Gd 0.39716 0 0.3039 1 0.0
Sb19 Sb 0.6296 0 0.1724 1 0.0
Gd1 Gd 0.09076 0 0.0826 1 0.0
Sb6 Sb 0.08217 0 0.3169 1 0.0
Sb15 Sb 0.39106 0 0.5439 1 0.0
Sb20 Sb 0.70695 0 0.1615 1 0.0
Sb10 Sb 0.24356 0 0.5826 1 0.0
Sb13 Sb 0.31771 0 0.5601 1 0.0
